data_4132601
loop_
_publ_author_name
'Collet, Guillaume'
'Lathion, Timoth\'ee'
'Besnard, C\'eline'
'Piguet, Claude'
'Petoud, St\'ephane'

_publ_section_title
;
 On-Demand Degradation of Metal-Organic Framework Based on Photocleavable
 Dianthracene-Based Ligand.
;
_journal_issue 34
_journal_name_full 'Journal of the American Chemical Society'
_journal_page_first 10820
_journal_page_last 10828
_journal_paper_doi 10.1021/jacs.8b05047
_journal_volume 140
_journal_year 2018
_chemical_formula_moiety '2(C2 H6 O S), C30 H20 O4'
_chemical_formula_sum 'C34 H32 O6 S2'
_chemical_formula_weight 600.71
_space_group_crystal_system monoclinic
_space_group_IT_number 14
_space_group_name_Hall '-P 2yn'
_space_group_name_H-M_alt 'P 1 21/n 1'
_atom_sites_solution_hydrogens mixed
_atom_sites_solution_primary dual
_audit_creation_date 2018-05-09
_audit_creation_method
;
Olex2 1.2
(compiled 2018.04.26 svn.r3504 for OlexSys, GUI svn.r5492)
;
_cell_angle_alpha 90
_cell_angle_beta 104.060(3)
_cell_angle_gamma 90
_cell_formula_units_Z 2
_cell_length_a 10.4209(3)
_cell_length_b 7.9301(2)
_cell_length_c 18.7758(5)
_cell_measurement_reflns_used 3380
_cell_measurement_temperature 180.00(10)
_cell_measurement_theta_max 73.4440
_cell_measurement_theta_min 4.3370
_cell_volume 1505.13(7)
_computing_cell_refinement 'CrysAlisPro 1.171.38.43 (Rigaku OD, 2015)'
_computing_data_collection 'CrysAlisPro 1.171.38.43 (Rigaku OD, 2015)'
_computing_data_reduction 'CrysAlisPro 1.171.38.43 (Rigaku OD, 2015)'
_computing_molecular_graphics 'Olex2 (Dolomanov et al., 2009)'
_computing_publication_material 'Olex2 (Dolomanov et al., 2009)'
_computing_structure_refinement 'ShelXL (Sheldrick, 2015)'
_computing_structure_solution 'ShelXT (Sheldrick, 2015)'
_diffrn_ambient_environment N~2~
_diffrn_ambient_temperature 180.00(10)
_diffrn_detector 'CCD plate'
_diffrn_detector_area_resol_mean 10.4679
_diffrn_detector_type Atlas
_diffrn_measured_fraction_theta_full 0.995
_diffrn_measured_fraction_theta_max 0.971
_diffrn_measurement_details
;
List of Runs (angles in degrees, time in seconds):

  # Type    Start    End  Width  t~exp~   \w     \q     \k     \f   Frames
--------------------------------------------------------------------------
  1  \w    -76.00  20.00   1.00    1.00    --  -37.56 -19.00  30.00   96
  2  \w     56.00  94.00   1.00    1.00    --   37.56-126.00  25.00   38
  3  \w     40.00  68.00   1.00    2.00    --  110.40 -45.00 -90.00   28
  4  \w     83.00 109.00   1.00    2.00    --  110.40 -94.00 -90.00   26
  5  \w     34.00 107.00   1.00    2.00    --  110.40-111.00  60.00   73
  6  \w     93.00 124.00   1.00    2.00    --  110.40 -61.00  60.00   31
  7  \w     88.00 169.00   1.00    2.00    --  110.40  45.00   0.00   81
  8  \w    106.00 134.00   1.00    2.00    --  110.40 111.00-150.00   28
  9  \w     29.00 141.00   1.00    2.00    --  110.40 -30.00-180.00  112
 10  \w     32.00  85.00   1.00    2.00    --  110.40 -61.00  60.00   53
 11  \w   -115.00 -22.00   1.00    1.00    --  -37.56 -38.00   0.00   93
;
_diffrn_measurement_device 'four-circle diffractometer'
_diffrn_measurement_device_type 'SuperNova, Dual, Cu at zero, Atlas'
_diffrn_measurement_method '\w scans'
_diffrn_orient_matrix_type 'CrysAlisPro convention (1999,Acta A55,543-557)'
_diffrn_orient_matrix_UB_11 -0.1488213000
_diffrn_orient_matrix_UB_12 0.0141888000
_diffrn_orient_matrix_UB_13 -0.0370620000
_diffrn_orient_matrix_UB_21 0.0302895000
_diffrn_orient_matrix_UB_22 -0.0230298000
_diffrn_orient_matrix_UB_23 -0.0757257000
_diffrn_orient_matrix_UB_31 -0.0145071000
_diffrn_orient_matrix_UB_32 -0.1922280000
_diffrn_orient_matrix_UB_33 0.0063877000
_diffrn_radiation_monochromator mirror
_diffrn_radiation_probe x-ray
_diffrn_radiation_type CuK\a
_diffrn_radiation_wavelength 1.54184
_diffrn_reflns_av_R_equivalents 0.0177
_diffrn_reflns_av_unetI/netI 0.0201
_diffrn_reflns_Laue_measured_fraction_full 0.995
_diffrn_reflns_Laue_measured_fraction_max 0.971
_diffrn_reflns_limit_h_max 12
_diffrn_reflns_limit_h_min -12
_diffrn_reflns_limit_k_max 5
_diffrn_reflns_limit_k_min -9
_diffrn_reflns_limit_l_max 22
_diffrn_reflns_limit_l_min -23
_diffrn_reflns_number 4930
_diffrn_reflns_point_group_measured_fraction_full 0.995
_diffrn_reflns_point_group_measured_fraction_max 0.971
_diffrn_reflns_theta_full 67.684
_diffrn_reflns_theta_max 73.339
_diffrn_reflns_theta_min 4.457
_diffrn_source 'micro-focus sealed X-ray tube'
_diffrn_source_type 'SuperNova (Cu) X-ray Source'
_exptl_absorpt_coefficient_mu 1.972
_exptl_absorpt_correction_T_max 0.625
_exptl_absorpt_correction_T_min 0.428
_exptl_absorpt_correction_type analytical
_exptl_absorpt_process_details
;
CrysAlisPro 1.171.38.43 (Rigaku Oxford Diffraction, 2015)
Analytical numeric absorption correction using a multifaceted crystal
			model based on expressions derived by R.C. Clark & J.S. Reid.
(Clark, R. C. & Reid, J. S. (1995). Acta Cryst. A51, 887-897)
Empirical absorption correction using spherical harmonics,
 implemented in SCALE3 ABSPACK scaling algorithm.
;
_exptl_crystal_colour colourless
_exptl_crystal_colour_primary colourless
_exptl_crystal_density_diffrn 1.325
_exptl_crystal_description prism
_exptl_crystal_F_000 632
_exptl_crystal_size_max 0.634
_exptl_crystal_size_mid 0.513
_exptl_crystal_size_min 0.302
_refine_diff_density_max 0.528
_refine_diff_density_min -0.538
_refine_diff_density_rms 0.066
_refine_ls_extinction_coef 0.0195(11)
_refine_ls_extinction_expression Fc^*^=kFc[1+0.001xFc^2^\l^3^/sin(2\q)]^-1/4^
_refine_ls_extinction_method 'SHELXL-2017/1 (Sheldrick 2017)'
_refine_ls_goodness_of_fit_ref 1.044
_refine_ls_hydrogen_treatment mixed
_refine_ls_matrix_type full
_refine_ls_number_parameters 196
_refine_ls_number_reflns 2934
_refine_ls_number_restraints 0
_refine_ls_restrained_S_all 1.044
_refine_ls_R_factor_all 0.0500
_refine_ls_R_factor_gt 0.0486
_refine_ls_shift/su_max 0.001
_refine_ls_shift/su_mean 0.000
_refine_ls_structure_factor_coef Fsqd
_refine_ls_weighting_details 'w=1/[\s^2^(Fo^2^)+(0.0772P)^2^+1.1093P] where P=(Fo^2^+2Fc^2^)/3'
_refine_ls_weighting_scheme calc
_refine_ls_wR_factor_gt 0.1298
_refine_ls_wR_factor_ref 0.1311
_reflns_Friedel_coverage 0.000
_reflns_number_gt 2804
_reflns_number_total 2934
_reflns_threshold_expression 'I > 2\s(I)'
_cod_data_source_file ja8b05047_si_003.cif
_cod_data_source_block diant_b
_cod_database_code 4132601
_shelx_shelxl_version_number 2017/1
_chemical_oxdiff_formula 'C17 H16 O3 S1'
_shelx_space_group_comment
;
The symmetry employed for this shelxl refinement is uniquely defined
by the following loop, which should always be used as a source of
symmetry information in preference to the above space-group names.
They are only intended as comments.
;
_reflns_odcompleteness_completeness 99.56
_reflns_odcompleteness_iscentric 1
_reflns_odcompleteness_theta 67.29
_olex2_refinement_description
;
1. Fixed Uiso
 At 1.2 times of:
  All C(H) groups
 At 1.5 times of:
  All C(H,H,H) groups, All O(H) groups
2.a Ternary CH refined with riding coordinates:
 C21(H21)
2.b Aromatic/amide H refined with riding coordinates:
 C23(H23), C24(H24), C25(H25), C26(H26), C30(H30), C31(H31), C32(H32), C33(H33)
2.c Idealised Me refined as rotating group:
 C3S(H3SA,H3SB,H3SC), C4S(H4SA,H4SB,H4SC)
;
_olex2_submission_special_instructions 'No special instructions were received'
_oxdiff_exptl_absorpt_empirical_details
;
Empirical correction (ABSPACK) includes:
- Absorption correction using spherical harmonics
- Frame scaling
;
_oxdiff_exptl_absorpt_empirical_full_max 1.455
_oxdiff_exptl_absorpt_empirical_full_min 0.618

loop_
_space_group_symop_operation_xyz
'x, y, z'
'-x+1/2, y+1/2, -z+1/2'
'-x, -y, -z'
'x-1/2, -y-1/2, z-1/2'

loop_
_atom_site_label
_atom_site_type_symbol
_atom_site_fract_x
_atom_site_fract_y
_atom_site_fract_z
_atom_site_U_iso_or_equiv
_atom_site_adp_type
_atom_site_occupancy
_atom_site_site_symmetry_order
_atom_site_calc_flag
_atom_site_refinement_flags_posn
S1S S 0.80205(5) -0.11609(6) 0.30026(3) 0.0339(2) Uani 1 1 d .
O2S O 0.84838(15) 0.0587(2) 0.32500(9) 0.0388(4) Uani 1 1 d .
C3S C 0.6263(3) -0.0966(4) 0.26737(18) 0.0615(8) Uani 1 1 d .
H3SA H 0.588611 -0.053899 0.306855 0.092 Uiso 1 1 calc GR
H3SB H 0.588148 -0.207316 0.251420 0.092 Uiso 1 1 calc GR
H3SC H 0.606085 -0.018069 0.225861 0.092 Uiso 1 1 calc GR
C4S C 0.8012(4) -0.2371(4) 0.37855(19) 0.0722(10) Uani 1 1 d .
H4SA H 0.891887 -0.248831 0.408582 0.108 Uiso 1 1 calc GR
H4SB H 0.764606 -0.348946 0.363475 0.108 Uiso 1 1 calc GR
H4SC H 0.746721 -0.180896 0.407263 0.108 Uiso 1 1 calc GR
O5 O 0.63187(17) 0.08658(18) 0.43459(9) 0.0385(4) Uani 1 1 d .
O6 O 0.74340(13) 0.28625(17) 0.39159(8) 0.0269(3) Uani 1 1 d .
H6 H 0.773(3) 0.203(4) 0.3712(14) 0.040 Uiso 1 1 d R
C4 C 0.65774(16) 0.2333(2) 0.42857(9) 0.0205(4) Uani 1 1 d .
C21 C 0.50009(16) 0.6976(2) 0.49008(9) 0.0184(4) Uani 1 1 d .
H21 H 0.489183 0.822929 0.489468 0.022 Uiso 1 1 calc R
C22 C 0.64524(16) 0.6597(2) 0.51991(9) 0.0191(4) Uani 1 1 d .
C23 C 0.73117(18) 0.7774(2) 0.56113(10) 0.0246(4) Uani 1 1 d .
H23 H 0.698281 0.883928 0.571558 0.030 Uiso 1 1 calc R
C24 C 0.86445(19) 0.7405(3) 0.58712(11) 0.0305(4) Uani 1 1 d .
H24 H 0.922994 0.821856 0.614628 0.037 Uiso 1 1 calc R
C25 C 0.91149(18) 0.5842(3) 0.57268(10) 0.0303(4) Uani 1 1 d .
H25 H 1.002618 0.558186 0.590680 0.036 Uiso 1 1 calc R
C26 C 0.82650(17) 0.4648(2) 0.53203(10) 0.0246(4) Uani 1 1 d .
H26 H 0.859572 0.357309 0.522994 0.030 Uiso 1 1 calc R
C27 C 0.69299(16) 0.5023(2) 0.50451(9) 0.0186(4) Uani 1 1 d .
C28 C 0.59127(16) 0.3797(2) 0.45987(9) 0.0171(4) Uani 1 1 d .
C29 C 0.50572(15) 0.4789(2) 0.39493(9) 0.0180(4) Uani 1 1 d .
C30 C 0.46964(17) 0.4190(2) 0.32339(10) 0.0220(4) Uani 1 1 d .
H30 H 0.499252 0.311168 0.312132 0.026 Uiso 1 1 calc R
C31 C 0.39033(19) 0.5159(3) 0.26804(10) 0.0273(4) Uani 1 1 d .
H31 H 0.366824 0.474590 0.219096 0.033 Uiso 1 1 calc R
C32 C 0.34566(19) 0.6722(3) 0.28404(10) 0.0299(4) Uani 1 1 d .
H32 H 0.291741 0.738450 0.246212 0.036 Uiso 1 1 calc R
C33 C 0.38006(18) 0.7319(2) 0.35581(10) 0.0254(4) Uani 1 1 d .
H33 H 0.348701 0.838837 0.366911 0.030 Uiso 1 1 calc R
C34 C 0.45989(16) 0.6366(2) 0.41149(9) 0.0188(4) Uani 1 1 d .

loop_
_atom_site_aniso_label
_atom_site_aniso_U_11
_atom_site_aniso_U_22
_atom_site_aniso_U_33
_atom_site_aniso_U_23
_atom_site_aniso_U_13
_atom_site_aniso_U_12
S1S 0.0456(3) 0.0219(3) 0.0431(3) -0.00692(19) 0.0278(2) -0.00425(19)
O2S 0.0382(8) 0.0289(8) 0.0587(10) -0.0168(7) 0.0299(7) -0.0096(6)
C3S 0.0496(15) 0.0638(19) 0.0699(19) -0.0274(15) 0.0119(13) -0.0175(13)
C4S 0.116(3) 0.0453(17) 0.072(2) 0.0231(14) 0.054(2) 0.0296(17)
O5 0.0569(10) 0.0166(7) 0.0534(9) -0.0019(6) 0.0355(8) 0.0034(6)
O6 0.0276(7) 0.0226(7) 0.0350(7) -0.0070(5) 0.0163(5) -0.0005(5)
C4 0.0210(8) 0.0191(9) 0.0216(8) -0.0019(6) 0.0056(6) 0.0022(6)
C21 0.0213(8) 0.0123(8) 0.0224(8) -0.0001(6) 0.0070(6) 0.0003(6)
C22 0.0214(8) 0.0172(8) 0.0199(8) 0.0001(6) 0.0073(6) -0.0012(6)
C23 0.0269(9) 0.0210(9) 0.0268(9) -0.0051(7) 0.0082(7) -0.0038(7)
C24 0.0265(9) 0.0337(11) 0.0303(9) -0.0089(8) 0.0048(7) -0.0099(8)
C25 0.0185(8) 0.0407(11) 0.0297(9) -0.0040(8) 0.0021(7) -0.0010(8)
C26 0.0214(8) 0.0261(9) 0.0259(9) -0.0020(7) 0.0050(7) 0.0028(7)
C27 0.0196(8) 0.0182(8) 0.0185(7) -0.0004(6) 0.0055(6) -0.0008(6)
C28 0.0171(7) 0.0152(8) 0.0197(8) -0.0006(6) 0.0060(6) 0.0015(6)
C29 0.0159(7) 0.0165(8) 0.0215(8) 0.0012(6) 0.0047(6) -0.0010(6)
C30 0.0222(8) 0.0204(8) 0.0238(8) -0.0016(7) 0.0063(6) -0.0024(7)
C31 0.0285(9) 0.0326(10) 0.0196(8) -0.0005(7) 0.0036(7) -0.0037(8)
C32 0.0300(9) 0.0328(10) 0.0248(9) 0.0082(8) 0.0028(7) 0.0046(8)
C33 0.0268(9) 0.0224(9) 0.0274(9) 0.0051(7) 0.0075(7) 0.0057(7)
C34 0.0185(7) 0.0174(8) 0.0217(8) 0.0014(6) 0.0071(6) 0.0000(6)

loop_
_atom_type_symbol
_atom_type_description
_atom_type_scat_dispersion_real
_atom_type_scat_dispersion_imag
_atom_type_scat_source
C C 0.0181 0.0091 'International Tables Vol C Tables 4.2.6.8 and 6.1.1.4'
H H 0.0000 0.0000 'International Tables Vol C Tables 4.2.6.8 and 6.1.1.4'
O O 0.0492 0.0322 'International Tables Vol C Tables 4.2.6.8 and 6.1.1.4'
S S 0.3331 0.5567 'International Tables Vol C Tables 4.2.6.8 and 6.1.1.4'

loop_
_exptl_crystal_face_index_h
_exptl_crystal_face_index_k
_exptl_crystal_face_index_l
_exptl_crystal_face_perp_dist
1 0 -1 0.2285
-1 0 1 0.1665
0 -1 0 0.3162
0 1 0 0.3162
0 -1 1 0.3041
0 1 -1 0.3071
0 0 -1 0.1039
0 0 1 0.1983
0 -1 -1 0.2923

loop_
_geom_angle_atom_site_label_1
_geom_angle_atom_site_label_2
_geom_angle_atom_site_label_3
_geom_angle
_geom_angle_site_symmetry_1
_geom_angle_site_symmetry_3
O2S S1S C3S 104.58(12) . .
O2S S1S C4S 108.13(15) . .
C4S S1S C3S 97.06(18) . .
S1S C3S H3SA 109.5 . .
S1S C3S H3SB 109.5 . .
S1S C3S H3SC 109.5 . .
H3SA C3S H3SB 109.5 . .
H3SA C3S H3SC 109.5 . .
H3SB C3S H3SC 109.5 . .
S1S C4S H4SA 109.5 . .
S1S C4S H4SB 109.5 . .
S1S C4S H4SC 109.5 . .
H4SA C4S H4SB 109.5 . .
H4SA C4S H4SC 109.5 . .
H4SB C4S H4SC 109.5 . .
C4 O6 H6 110.8(19) . .
O5 C4 O6 123.32(16) . .
O5 C4 C28 124.08(16) . .
O6 C4 C28 112.55(14) . .
C22 C21 H21 107.6 . .
C22 C21 C28 112.83(13) . 3_666
C22 C21 C34 108.26(13) . .
C28 C21 H21 107.6 3_666 .
C34 C21 H21 107.6 . .
C34 C21 C28 112.59(13) . 3_666
C23 C22 C21 121.61(16) . .
C23 C22 C27 120.00(16) . .
C27 C22 C21 118.38(15) . .
C22 C23 H23 119.7 . .
C24 C23 C22 120.56(18) . .
C24 C23 H23 119.7 . .
C23 C24 H24 120.3 . .
C25 C24 C23 119.49(17) . .
C25 C24 H24 120.3 . .
C24 C25 H25 119.7 . .
C24 C25 C26 120.56(17) . .
C26 C25 H25 119.7 . .
C25 C26 H26 119.9 . .
C25 C26 C27 120.22(17) . .
C27 C26 H26 119.9 . .
C22 C27 C28 116.50(14) . .
C26 C27 C22 119.14(16) . .
C26 C27 C28 124.33(16) . .
C4 C28 C21 108.64(13) . 3_666
C4 C28 C29 108.09(13) . .
C27 C28 C4 111.86(13) . .
C27 C28 C21 110.55(13) . 3_666
C27 C28 C29 107.46(13) . .
C29 C28 C21 110.21(13) . 3_666
C30 C29 C28 124.06(15) . .
C30 C29 C34 119.60(15) . .
C34 C29 C28 116.31(14) . .
C29 C30 H30 119.8 . .
C29 C30 C31 120.38(17) . .
C31 C30 H30 119.8 . .
C30 C31 H31 119.9 . .
C32 C31 C30 120.21(17) . .
C32 C31 H31 119.9 . .
C31 C32 H32 120.2 . .
C31 C32 C33 119.66(17) . .
C33 C32 H32 120.2 . .
C32 C33 H33 119.7 . .
C34 C33 C32 120.65(18) . .
C34 C33 H33 119.7 . .
C29 C34 C21 118.29(15) . .
C33 C34 C21 122.22(16) . .
C33 C34 C29 119.50(16) . .

loop_
_geom_bond_atom_site_label_1
_geom_bond_atom_site_label_2
_geom_bond_distance
_geom_bond_site_symmetry_2
S1S O2S 1.5037(15) .
S1S C3S 1.791(3) .
S1S C4S 1.757(3) .
C3S H3SA 0.9800 .
C3S H3SB 0.9800 .
C3S H3SC 0.9800 .
C4S H4SA 0.9800 .
C4S H4SB 0.9800 .
C4S H4SC 0.9800 .
O5 C4 1.206(2) .
O6 H6 0.86(3) .
O6 C4 1.325(2) .
C4 C28 1.540(2) .
C21 H21 1.0000 .
C21 C22 1.510(2) .
C21 C28 1.613(2) 3_666
C21 C34 1.512(2) .
C22 C23 1.391(2) .
C22 C27 1.399(2) .
C23 H23 0.9500 .
C23 C24 1.387(3) .
C24 H24 0.9500 .
C24 C25 1.384(3) .
C25 H25 0.9500 .
C25 C26 1.391(3) .
C26 H26 0.9500 .
C26 C27 1.394(2) .
C27 C28 1.530(2) .
C28 C29 1.540(2) .
C29 C30 1.388(2) .
C29 C34 1.400(2) .
C30 H30 0.9500 .
C30 C31 1.392(3) .
C31 H31 0.9500 .
C31 C32 1.382(3) .
C32 H32 0.9500 .
C32 C33 1.391(3) .
C33 H33 0.9500 .
C33 C34 1.390(2) .

loop_
_geom_torsion_atom_site_label_1
_geom_torsion_atom_site_label_2
_geom_torsion_atom_site_label_3
_geom_torsion_atom_site_label_4
_geom_torsion
_geom_torsion_site_symmetry_1
_geom_torsion_site_symmetry_4
O5 C4 C28 C21 7.7(2) . 3_666
O5 C4 C28 C27 130.02(19) . .
O5 C4 C28 C29 -111.9(2) . .
O6 C4 C28 C21 -174.75(13) . 3_666
O6 C4 C28 C27 -52.44(18) . .
O6 C4 C28 C29 65.66(17) . .
C4 C28 C29 C30 15.1(2) . .
C4 C28 C29 C34 -166.89(14) . .
C21 C22 C23 C24 -179.13(17) . .
C21 C22 C27 C26 -179.57(15) . .
C21 C22 C27 C28 -1.6(2) . .
C21 C28 C29 C30 -103.46(18) 3_666 .
C21 C28 C29 C34 74.52(17) 3_666 .
C22 C21 C34 C29 43.3(2) . .
C22 C21 C34 C33 -136.47(17) . .
C22 C23 C24 C25 -0.9(3) . .
C22 C27 C28 C4 164.57(14) . .
C22 C27 C28 C21 -74.22(18) . 3_666
C22 C27 C28 C29 46.08(19) . .
C23 C22 C27 C26 1.1(2) . .
C23 C22 C27 C28 179.09(15) . .
C23 C24 C25 C26 0.4(3) . .
C24 C25 C26 C27 0.9(3) . .
C25 C26 C27 C22 -1.6(3) . .
C25 C26 C27 C28 -179.43(17) . .
C26 C27 C28 C4 -17.6(2) . .
C26 C27 C28 C21 103.64(18) . 3_666
C26 C27 C28 C29 -136.05(17) . .
C27 C22 C23 C24 0.2(3) . .
C27 C28 C29 C30 136.02(16) . .
C27 C28 C29 C34 -46.00(19) . .
C28 C21 C22 C23 -98.72(18) 3_666 .
C28 C21 C22 C27 81.98(18) 3_666 .
C28 C21 C34 C29 -82.17(18) 3_666 .
C28 C21 C34 C33 98.09(19) 3_666 .
C28 C29 C30 C31 179.05(16) . .
C28 C29 C34 C21 1.4(2) . .
C28 C29 C34 C33 -178.82(15) . .
C29 C30 C31 C32 -0.7(3) . .
C30 C29 C34 C21 179.51(15) . .
C30 C29 C34 C33 -0.7(2) . .
C30 C31 C32 C33 -0.2(3) . .
C31 C32 C33 C34 0.6(3) . .
C32 C33 C34 C21 179.63(17) . .
C32 C33 C34 C29 -0.1(3) . .
C34 C21 C22 C23 135.98(16) . .
C34 C21 C22 C27 -43.3(2) . .
C34 C29 C30 C31 1.1(3) . .

loop_
_exptl_oxdiff_crystal_face_indexfrac_h
_exptl_oxdiff_crystal_face_indexfrac_k
_exptl_oxdiff_crystal_face_indexfrac_l
_exptl_oxdiff_crystal_face_x
_exptl_oxdiff_crystal_face_y
_exptl_oxdiff_crystal_face_z
0.9965 -0.0119 -0.9921 -0.1117 0.1056 -0.0185
-0.9965 0.0119 0.9921 0.1117 -0.1056 0.0185
-0.0245 -0.9980 0.0277 -0.0115 0.0201 0.1924
0.0245 0.9980 -0.0277 0.0115 -0.0201 -0.1924
-0.0265 -0.9949 1.0284 -0.0483 -0.0558 0.1982
0.0265 0.9949 -1.0284 0.0483 0.0558 -0.1982
0.0020 -0.0030 -1.0007 0.0368 0.0759 -0.0058
-0.0020 0.0030 1.0007 -0.0368 -0.0759 0.0058
-0.0225 -1.0010 -0.9730 0.0252 0.0961 0.1865
